data_4022304
loop_
_publ_author_name
'Albert Padwa'
'M. Diana Danca'
'Kenneth I. Hardcastle'
'Michael S. McClure'

_publ_section_title
;
 A Short Diastereoselective Synthesis of the Putative Alkaloid Jamtine,
 Using a Tandem Pummerer/Mannich Cyclization Sequence
;
_journal_name_full 'Journal of Organic Chemistry'
_journal_page_first 929
_journal_page_last 941
_journal_paper_doi 10.1021/jo026471g
_journal_volume 68
_journal_year 2003
_chemical_formula_sum 'C44 H58 N2 O10 S2'
_chemical_formula_weight 839.04
_chemical_name_systematic
;
   ?
;
_space_group_IT_number 33
_symmetry_cell_setting orthorhombic
_symmetry_space_group_name_Hall 'P 2c -2n'
_symmetry_space_group_name_H-M 'P n a 21'
_atom_sites_solution_hydrogens geom
_atom_sites_solution_primary direct
_atom_sites_solution_secondary difmap
_audit_creation_method SHELXL-97
_cell_angle_alpha 90.00
_cell_angle_beta 90.00
_cell_angle_gamma 90.00
_cell_formula_units_Z 4
_cell_length_a 18.615(2)
_cell_length_b 7.5693(8)
_cell_length_c 28.852(3)
_cell_measurement_reflns_used 6957
_cell_measurement_temperature 100(2)
_cell_measurement_theta_max 31.512
_cell_measurement_theta_min 2.299
_cell_volume 4065.3(7)
_computing_cell_refinement SAINT
_computing_data_collection SMART
_computing_data_reduction SAINT
_computing_molecular_graphics SHELXTL
_computing_publication_material SHELXTL
_computing_structure_refinement 'SHELXL-97 (Sheldrick, 1997)'
_computing_structure_solution 'SHELXS-97 (Sheldrick, 1990)'
_diffrn_ambient_temperature 100(2)
_diffrn_measured_fraction_theta_full 1.000
_diffrn_measured_fraction_theta_max 1.000
_diffrn_measurement_device_type 'CCD area detector'
_diffrn_measurement_method 'phi & omega scans'
_diffrn_radiation_monochromator graphite
_diffrn_radiation_source 'fine-focus sealed tube'
_diffrn_radiation_type MoK\a
_diffrn_radiation_wavelength 0.71073
_diffrn_reflns_av_R_equivalents 0.0778
_diffrn_reflns_av_sigmaI/netI 0.0637
_diffrn_reflns_limit_h_max 22
_diffrn_reflns_limit_h_min -22
_diffrn_reflns_limit_k_max 9
_diffrn_reflns_limit_k_min -9
_diffrn_reflns_limit_l_max 34
_diffrn_reflns_limit_l_min -34
_diffrn_reflns_number 30504
_diffrn_reflns_theta_full 25.00
_diffrn_reflns_theta_max 25.00
_diffrn_reflns_theta_min 2.19
_diffrn_standards_decay_% 0
_exptl_absorpt_coefficient_mu 0.194
_exptl_absorpt_correction_T_max 1.0000
_exptl_absorpt_correction_T_min 0.903002
_exptl_absorpt_correction_type empirical
_exptl_absorpt_process_details 'SADABS2, Sheldrick, 2000'
_exptl_crystal_colour colorless
_exptl_crystal_density_diffrn 1.371
_exptl_crystal_density_method 'not measured'
_exptl_crystal_description needle
_exptl_crystal_F_000 1792
_exptl_crystal_size_max 0.19
_exptl_crystal_size_mid 0.07
_exptl_crystal_size_min 0.07
_refine_diff_density_max 0.247
_refine_diff_density_min -0.235
_refine_diff_density_rms 0.054
_refine_ls_abs_structure_details 'Flack H D (1983), Acta Cryst. A39, 876-881'
_refine_ls_abs_structure_Flack 0.12(11)
_refine_ls_extinction_method none
_refine_ls_goodness_of_fit_ref 1.038
_refine_ls_hydrogen_treatment mixed
_refine_ls_matrix_type full
_refine_ls_number_parameters 513
_refine_ls_number_reflns 7118
_refine_ls_number_restraints 7
_refine_ls_restrained_S_all 1.037
_refine_ls_R_factor_all 0.0721
_refine_ls_R_factor_gt 0.0465
_refine_ls_shift/su_max 0.016
_refine_ls_shift/su_mean 0.002
_refine_ls_structure_factor_coef Fsqd
_refine_ls_weighting_details 'calc w=1/[\s^2^(Fo^2^)+(0.0500P)^2^+0.0000P] where P=(Fo^2^+2Fc^2^)/3'
_refine_ls_weighting_scheme calc
_refine_ls_wR_factor_gt 0.0966
_refine_ls_wR_factor_ref 0.1071
_reflns_number_gt 5354
_reflns_number_total 7118
_reflns_threshold_expression >2sigma(I)
_cod_data_source_file jo026471gsi20021107_031519.cif
_cod_data_source_block k
_cod_database_code 4022304

loop_
_symmetry_equiv_pos_as_xyz
'x, y, z'
'-x, -y, z+1/2'
'x+1/2, -y+1/2, z'
'-x+1/2, y+1/2, z+1/2'

loop_
_atom_site_label
_atom_site_type_symbol
_atom_site_fract_x
_atom_site_fract_y
_atom_site_fract_z
_atom_site_U_iso_or_equiv
_atom_site_adp_type
_atom_site_occupancy
_atom_site_symmetry_multiplicity
_atom_site_calc_flag
_atom_site_refinement_flags
S1 S -0.21834(5) -0.49709(15) -0.23138(4) 0.0188(2) Uani 1 1 d .
S2 S -0.47081(5) -0.49537(15) -0.13109(4) 0.0186(2) Uani 1 1 d .
O1 O -0.07143(14) -0.5133(4) -0.30313(10) 0.0208(7) Uani 1 1 d .
O2 O -0.29255(16) -0.0631(4) -0.24890(10) 0.0257(7) Uani 1 1 d .
O3 O -0.3543(2) -0.2936(5) -0.27688(14) 0.0186(8) Uani 1 1 d .
O4 O -0.44731(14) -0.1618(4) -0.43142(10) 0.0192(7) Uani 1 1 d .
O5 O -0.3816(3) -0.2264(4) -0.5086(2) 0.0176(11) Uani 1 1 d .
O6 O -0.32368(15) -0.5132(4) -0.05902(10) 0.0200(7) Uani 1 1 d .
O7 O -0.54587(16) -0.0631(4) -0.11327(10) 0.0251(7) Uani 1 1 d .
O8 O -0.6068(2) -0.2976(5) -0.08586(14) 0.0207(8) Uani 1 1 d .
O9 O -0.70004(15) -0.1637(4) 0.06875(10) 0.0200(7) Uani 1 1 d .
O10 O -0.6337(3) -0.2250(5) 0.1467(2) 0.0231(12) Uani 1 1 d .
N1 N -0.17868(18) -0.4905(5) -0.34247(12) 0.0155(8) Uani 1 1 d .
N2 N -0.43111(18) -0.4917(5) -0.01989(12) 0.0159(8) Uani 1 1 d .
C1 C -0.1336(3) -0.4594(6) -0.30700(16) 0.0158(11) Uani 1 1 d .
C2 C -0.1735(2) -0.3426(5) -0.27215(14) 0.0152(9) Uani 1 1 d .
C3 C -0.1247(3) -0.2127(7) -0.24602(18) 0.0182(12) Uiso 1 1 d .
H3A H -0.0847 -0.2786 -0.2315 0.022 Uiso 1 1 calc R
H3B H -0.1526 -0.1550 -0.2210 0.022 Uiso 1 1 calc R
C4 C -0.0937(3) -0.0698(6) -0.27845(16) 0.0207(10) Uani 1 1 d .
H4A H -0.0643 0.0143 -0.2603 0.025 Uiso 1 1 calc R
H4B H -0.0624 -0.1257 -0.3020 0.025 Uiso 1 1 calc R
C5 C -0.1545(3) 0.0284(6) -0.30234(16) 0.0155(11) Uani 1 1 d .
H5A H -0.1341 0.1191 -0.3233 0.019 Uiso 1 1 calc R
H5B H -0.1840 0.0896 -0.2788 0.019 Uiso 1 1 calc R
C6 C -0.2021(3) -0.0967(6) -0.33028(15) 0.0168(10) Uani 1 1 d .
H6A H -0.2431 -0.0279 -0.3426 0.020 Uiso 1 1 calc R
H6B H -0.1740 -0.1392 -0.3572 0.020 Uiso 1 1 calc R
C7 C -0.2317(4) -0.2561(5) -0.3051(3) 0.015(2) Uani 1 1 d .
C8 C -0.2499(2) -0.4102(6) -0.33747(15) 0.0158(9) Uani 1 1 d .
H8A H -0.2829 -0.4944 -0.3214 0.019 Uiso 1 1 calc R
C9 C -0.2804(2) -0.3623(5) -0.38454(14) 0.0145(9) Uani 1 1 d .
C10 C -0.3485(4) -0.2834(7) -0.3864(3) 0.0173(13) Uani 1 1 d .
H10A H -0.3727 -0.2594 -0.3581 0.021 Uiso 1 1 calc R
C11 C -0.3808(4) -0.2404(6) -0.4261(3) 0.016(2) Uani 1 1 d .
C12 C -0.3456(3) -0.2755(7) -0.4694(2) 0.0183(15) Uani 1 1 d .
C13 C -0.2782(2) -0.3525(5) -0.46792(14) 0.0157(9) Uani 1 1 d .
H13A H -0.2535 -0.3744 -0.4962 0.019 Uiso 1 1 calc R
C14 C -0.2452(2) -0.3995(5) -0.42567(14) 0.0159(9) Uani 1 1 d .
C15 C -0.1730(2) -0.4913(6) -0.42609(15) 0.0195(9) Uani 1 1 d .
H15A H -0.1694 -0.5679 -0.4538 0.023 Uiso 1 1 calc R
H15B H -0.1341 -0.4021 -0.4278 0.023 Uiso 1 1 calc R
C16 C -0.1639(2) -0.6015(5) -0.38286(14) 0.0147(9) Uani 1 1 d .
H16A H -0.1975 -0.7028 -0.3835 0.018 Uiso 1 1 calc R
H16B H -0.1142 -0.6480 -0.3812 0.018 Uiso 1 1 calc R
C17 C -0.1444(2) -0.6246(6) -0.20632(15) 0.0214(10) Uani 1 1 d .
H17A H -0.1153 -0.6797 -0.2311 0.026 Uiso 1 1 calc R
H17B H -0.1129 -0.5469 -0.1877 0.026 Uiso 1 1 calc R
C18 C -0.1779(6) -0.7648(7) -0.1761(4) 0.029(2) Uani 1 1 d .
H18A H -0.1400 -0.8371 -0.1621 0.043 Uiso 1 1 calc R
H18B H -0.2092 -0.8400 -0.1949 0.043 Uiso 1 1 calc R
H18C H -0.2062 -0.7084 -0.1516 0.043 Uiso 1 1 calc R
C19 C -0.2958(2) -0.1925(8) -0.27305(16) 0.0157(9) Uani 1 1 d .
C20 C -0.4155(4) -0.2394(6) -0.2495(3) 0.023(2) Uani 1 1 d .
H20A H -0.4552 -0.3223 -0.2544 0.035 Uiso 1 1 calc R
H20B H -0.4305 -0.1205 -0.2589 0.035 Uiso 1 1 calc R
H20C H -0.4023 -0.2384 -0.2166 0.035 Uiso 1 1 calc R
C21 C -0.4829(2) -0.1220(6) -0.38841(16) 0.0232(11) Uani 1 1 d .
H21A H -0.5297 -0.0681 -0.3948 0.035 Uiso 1 1 calc R
H21B H -0.4534 -0.0396 -0.3704 0.035 Uiso 1 1 calc R
H21C H -0.4897 -0.2312 -0.3707 0.035 Uiso 1 1 calc R
C22 C -0.3474(6) -0.2585(6) -0.5536(3) 0.032(3) Uani 1 1 d .
H22A H -0.3786 -0.2146 -0.5784 0.048 Uiso 1 1 calc R
H22B H -0.3395 -0.3855 -0.5577 0.048 Uiso 1 1 calc R
H22C H -0.3012 -0.1966 -0.5548 0.048 Uiso 1 1 calc R
C23 C -0.3853(3) -0.4576(6) -0.05495(17) 0.0168(12) Uani 1 1 d .
C24 C -0.4254(2) -0.3419(5) -0.09032(15) 0.0151(9) Uani 1 1 d .
C25 C -0.3774(3) -0.2123(7) -0.11545(18) 0.0168(11) Uani 1 1 d .
H25A H -0.4052 -0.1558 -0.1407 0.020 Uiso 1 1 calc R
H25B H -0.3371 -0.2776 -0.1298 0.020 Uiso 1 1 calc R
C26 C -0.3470(2) -0.0680(6) -0.08375(16) 0.0183(10) Uani 1 1 d .
H26A H -0.3151 -0.1224 -0.0603 0.022 Uiso 1 1 calc R
H26B H -0.3180 0.0156 -0.1024 0.022 Uiso 1 1 calc R
C27 C -0.4075(3) 0.0324(6) -0.05936(18) 0.0226(12) Uani 1 1 d .
H27A H -0.4371 0.0949 -0.0827 0.027 Uiso 1 1 calc R
H27B H -0.3868 0.1217 -0.0382 0.027 Uiso 1 1 calc R
C28 C -0.4549(3) -0.0956(6) -0.03174(15) 0.0176(10) Uani 1 1 d .
H28A H -0.4955 -0.0285 -0.0183 0.021 Uiso 1 1 calc R
H28B H -0.4263 -0.1440 -0.0057 0.021 Uiso 1 1 calc R
C29 C -0.4865(5) -0.2562(5) -0.0612(3) 0.0125(18) Uani 1 1 d .
C30 C -0.5022(2) -0.4119(5) -0.02448(14) 0.0136(9) Uani 1 1 d .
H30A H -0.5348 -0.4999 -0.0394 0.016 Uiso 1 1 calc R
C31 C -0.5337(2) -0.3622(5) 0.02246(14) 0.0139(9) Uani 1 1 d .
C32 C -0.6019(4) -0.2850(7) 0.0233(2) 0.0152(12) Uani 1 1 d .
H32A H -0.6269 -0.2624 -0.0048 0.018 Uiso 1 1 calc R
C33 C -0.6333(4) -0.2408(5) 0.0665(3) 0.017(2) Uani 1 1 d U
C34 C -0.5970(3) -0.2758(7) 0.1072(2) 0.0147(14) Uiso 1 1 d .
C35 C -0.5305(2) -0.3534(5) 0.10613(15) 0.0179(9) Uani 1 1 d .
H35A H -0.5062 -0.3773 0.1344 0.021 Uiso 1 1 calc R
C36 C -0.4977(2) -0.3983(5) 0.06356(14) 0.0143(9) Uani 1 1 d .
C37 C -0.4256(2) -0.4904(5) 0.06384(14) 0.0162(9) Uani 1 1 d .
H37A H -0.4221 -0.5675 0.0915 0.019 Uiso 1 1 calc R
H37B H -0.3868 -0.4012 0.0657 0.019 Uiso 1 1 calc R
C38 C -0.4158(2) -0.6015(5) 0.02003(15) 0.0173(9) Uani 1 1 d .
H38A H -0.3659 -0.6464 0.0183 0.021 Uiso 1 1 calc R
H38B H -0.4488 -0.7039 0.0207 0.021 Uiso 1 1 calc R
C39 C -0.3964(2) -0.6161(6) -0.15700(15) 0.0222(10) Uani 1 1 d .
H39A H -0.3668 -0.5357 -0.1762 0.027 Uiso 1 1 calc R
H39B H -0.3655 -0.6670 -0.1325 0.027 Uiso 1 1 calc R
C40 C -0.4282(6) -0.7645(7) -0.1873(3) 0.029(2) Uani 1 1 d .
H40A H -0.3891 -0.8321 -0.2016 0.044 Uiso 1 1 calc R
H40B H -0.4583 -0.7126 -0.2116 0.044 Uiso 1 1 calc R
H40C H -0.4574 -0.8432 -0.1680 0.044 Uiso 1 1 calc R
C41 C -0.5481(3) -0.1923(8) -0.08910(15) 0.0169(10) Uani 1 1 d .
C42 C -0.6691(5) -0.2410(7) -0.1125(4) 0.029(3) Uani 1 1 d .
H42A H -0.7087 -0.3243 -0.1077 0.044 Uiso 1 1 calc R
H42B H -0.6567 -0.2374 -0.1455 0.044 Uiso 1 1 calc R
H42C H -0.6839 -0.1229 -0.1023 0.044 Uiso 1 1 calc R
C43 C -0.7347(2) -0.1227(6) 0.02648(15) 0.0192(10) Uani 1 1 d .
H43A H -0.7813 -0.0679 0.0329 0.029 Uiso 1 1 calc R
H43B H -0.7419 -0.2312 0.0086 0.029 Uiso 1 1 calc R
H43C H -0.7048 -0.0404 0.0087 0.029 Uiso 1 1 calc R
C44 C -0.5986(5) -0.2599(5) 0.1887(3) 0.0156(19) Uani 1 1 d .
H44A H -0.6289 -0.2212 0.2146 0.023 Uiso 1 1 calc R
H44B H -0.5529 -0.1959 0.1896 0.023 Uiso 1 1 calc R
H44C H -0.5895 -0.3870 0.1914 0.023 Uiso 1 1 calc R

loop_
_atom_site_aniso_label
_atom_site_aniso_U_11
_atom_site_aniso_U_22
_atom_site_aniso_U_33
_atom_site_aniso_U_23
_atom_site_aniso_U_13
_atom_site_aniso_U_12
S1 0.0210(5) 0.0185(5) 0.0168(5) 0.0031(5) -0.0003(4) -0.0013(5)
S2 0.0205(5) 0.0190(5) 0.0163(5) -0.0046(5) -0.0009(4) 0.0011(5)
O1 0.0152(16) 0.0246(17) 0.0225(16) -0.0032(15) -0.0033(13) 0.0041(14)
O2 0.0246(17) 0.0209(17) 0.0316(18) -0.0136(14) 0.0064(15) -0.0010(13)
O3 0.018(2) 0.0220(15) 0.0160(19) -0.0071(19) 0.0047(15) -0.002(2)
O4 0.0159(15) 0.0237(17) 0.0181(16) -0.0008(14) -0.0009(13) 0.0052(13)
O5 0.020(2) 0.0213(19) 0.012(2) 0.0010(17) -0.0042(19) 0.0020(16)
O6 0.0190(16) 0.0203(16) 0.0207(16) -0.0026(15) 0.0003(13) 0.0050(14)
O7 0.0262(18) 0.0187(17) 0.0303(18) 0.0112(15) -0.0045(15) -0.0015(13)
O8 0.016(2) 0.0258(16) 0.021(2) 0.003(2) -0.0040(16) 0.000(2)
O9 0.0174(16) 0.0238(17) 0.0188(16) 0.0023(14) 0.0023(13) 0.0039(13)
O10 0.021(3) 0.030(2) 0.018(2) -0.0029(19) 0.002(2) -0.0004(18)
N1 0.0150(19) 0.013(2) 0.018(2) -0.0013(17) -0.0009(15) 0.0024(17)
N2 0.0155(19) 0.020(2) 0.0123(18) 0.0012(18) -0.0031(15) -0.0020(18)
C1 0.021(3) 0.010(3) 0.017(2) 0.002(2) -0.002(2) 0.0007(19)
C2 0.018(2) 0.016(2) 0.012(2) 0.0012(18) -0.0012(18) -0.0008(18)
C4 0.023(3) 0.020(2) 0.020(2) -0.002(2) -0.002(2) -0.004(2)
C5 0.019(3) 0.014(3) 0.013(2) 0.000(2) 0.003(2) -0.004(2)
C6 0.017(3) 0.017(3) 0.015(2) 0.002(2) 0.001(2) 0.002(2)
C7 0.006(3) 0.025(5) 0.013(4) -0.0023(17) 0.000(3) 0.0004(16)
C8 0.013(2) 0.017(2) 0.017(2) 0.0001(19) 0.000(2) 0.001(2)
C9 0.016(2) 0.012(2) 0.016(2) -0.0028(17) -0.0015(19) 0.0001(19)
C10 0.024(3) 0.012(2) 0.016(3) -0.005(3) 0.005(2) -0.001(3)
C11 0.014(4) 0.018(4) 0.016(4) -0.0030(18) 0.007(3) -0.0031(16)
C12 0.025(3) 0.018(2) 0.013(2) -0.0008(18) -0.0054(17) -0.0069(19)
C13 0.020(2) 0.015(2) 0.012(2) -0.0013(17) 0.0020(19) -0.0046(19)
C14 0.018(2) 0.012(2) 0.017(2) 0.0015(19) 0.0027(19) -0.0020(18)
C15 0.013(2) 0.025(2) 0.020(2) 0.003(2) 0.0033(18) -0.0011(19)
C16 0.015(2) 0.013(2) 0.015(2) -0.0039(18) 0.0009(18) 0.0018(18)
C17 0.020(2) 0.021(3) 0.023(3) 0.000(2) -0.008(2) 0.002(2)
C18 0.041(5) 0.018(4) 0.027(5) 0.004(2) -0.012(4) 0.003(2)
C19 0.014(3) 0.018(3) 0.015(3) 0.001(2) -0.0002(19) 0.003(2)
C20 0.017(4) 0.032(5) 0.020(5) -0.005(2) -0.007(3) -0.0005(19)
C21 0.022(3) 0.023(3) 0.024(3) -0.009(2) 0.002(2) 0.0010(19)
C22 0.040(5) 0.038(6) 0.019(5) -0.004(2) 0.008(4) 0.003(2)
C23 0.021(3) 0.010(3) 0.019(3) -0.006(2) -0.002(2) -0.005(2)
C24 0.015(2) 0.014(2) 0.017(2) -0.0044(18) -0.0024(18) 0.0023(17)
C25 0.019(2) 0.015(2) 0.016(2) 0.0022(17) 0.0008(16) -0.0016(17)
C26 0.020(2) 0.016(2) 0.019(2) 0.0018(19) 0.001(2) -0.0008(19)
C27 0.024(3) 0.015(3) 0.029(3) -0.002(2) 0.002(2) 0.001(2)
C28 0.017(3) 0.020(3) 0.016(2) -0.001(2) 0.002(2) -0.002(2)
C29 0.023(4) 0.004(4) 0.010(4) -0.0016(15) -0.004(3) 0.0021(15)
C30 0.014(2) 0.012(2) 0.015(2) 0.0023(18) -0.0008(19) 0.0009(18)
C31 0.016(2) 0.010(2) 0.016(2) 0.0001(17) 0.0033(19) -0.0024(18)
C32 0.013(3) 0.019(2) 0.013(3) 0.000(3) 0.001(2) -0.003(3)
C33 0.016(4) 0.011(4) 0.024(5) -0.0063(18) 0.013(3) 0.0000(16)
C35 0.015(2) 0.019(2) 0.019(2) 0.0015(18) 0.000(2) -0.0043(19)
C36 0.012(2) 0.013(2) 0.018(2) 0.0001(18) 0.0021(19) -0.0054(17)
C37 0.022(2) 0.013(2) 0.013(2) 0.0018(19) 0.0014(18) -0.0003(18)
C38 0.016(2) 0.012(2) 0.023(2) 0.0027(19) 0.0002(19) -0.0012(18)
C39 0.029(3) 0.021(2) 0.017(2) -0.0026(19) 0.004(2) 0.004(2)
C40 0.043(5) 0.031(5) 0.013(5) -0.004(2) -0.003(4) 0.004(2)
C41 0.019(3) 0.018(3) 0.013(3) -0.005(2) 0.003(2) -0.003(2)
C42 0.021(4) 0.038(6) 0.029(6) -0.002(2) -0.021(4) 0.005(2)
C43 0.015(2) 0.024(2) 0.019(2) -0.0010(19) -0.0002(18) 0.0059(18)
C44 0.022(4) 0.013(4) 0.012(4) -0.0034(17) 0.011(3) 0.0028(17)

loop_
_atom_type_symbol
_atom_type_description
_atom_type_scat_dispersion_real
_atom_type_scat_dispersion_imag
_atom_type_scat_source
C C 0.0033 0.0016 'International Tables Vol C Tables 4.2.6.8 and 6.1.1.4'
H H 0.0000 0.0000 'International Tables Vol C Tables 4.2.6.8 and 6.1.1.4'
N N 0.0061 0.0033 'International Tables Vol C Tables 4.2.6.8 and 6.1.1.4'
O O 0.0106 0.0060 'International Tables Vol C Tables 4.2.6.8 and 6.1.1.4'
S S 0.1246 0.1234 'International Tables Vol C Tables 4.2.6.8 and 6.1.1.4'

loop_
_geom_angle_atom_site_label_1
_geom_angle_atom_site_label_2
_geom_angle_atom_site_label_3
_geom_angle
C17 S1 C2 104.1(2)
C39 S2 C24 103.2(2)
C19 O3 C20 115.8(4)
C11 O4 C21 114.0(5)
C12 O5 C22 118.4(6)
C41 O8 C42 115.6(5)
C33 O9 C43 117.6(5)
C34 O10 C44 115.5(6)
C1 N1 C16 126.1(4)
C1 N1 C8 114.6(4)
C16 N1 C8 119.2(3)
C23 N2 C38 125.6(4)
C23 N2 C30 115.2(4)
C38 N2 C30 119.2(3)
O1 C1 N1 126.7(4)
O1 C1 C2 126.0(4)
N1 C1 C2 107.4(4)
C1 C2 C3 113.9(4)
C1 C2 C7 100.2(4)
C3 C2 C7 115.7(4)
C1 C2 S1 105.7(3)
C3 C2 S1 111.0(3)
C7 C2 S1 109.5(4)
C2 C3 C4 111.9(4)
C5 C4 C3 109.9(4)
C4 C5 C6 111.6(4)
C7 C6 C5 116.9(5)
C6 C7 C8 113.2(6)
C6 C7 C2 111.6(5)
C8 C7 C2 101.7(3)
C6 C7 C19 108.2(4)
C8 C7 C19 114.9(5)
C2 C7 C19 106.9(6)
N1 C8 C9 110.5(3)
N1 C8 C7 100.2(4)
C9 C8 C7 116.5(4)
C14 C9 C10 118.8(5)
C14 C9 C8 122.8(4)
C10 C9 C8 118.4(5)
C11 C10 C9 123.0(6)
C10 C11 O4 127.2(7)
C10 C11 C12 119.7(7)
O4 C11 C12 113.1(7)
O5 C12 C13 125.7(6)
O5 C12 C11 116.6(6)
C13 C12 C11 117.8(6)
C12 C13 C14 121.8(4)
C9 C14 C13 118.9(4)
C9 C14 C15 121.4(4)
C13 C14 C15 119.7(4)
C16 C15 C14 110.3(3)
N1 C16 C15 108.6(3)
C18 C17 S1 106.8(5)
O2 C19 O3 123.7(5)
O2 C19 C7 123.2(4)
O3 C19 C7 113.0(5)
O6 C23 N2 126.7(5)
O6 C23 C24 125.9(4)
N2 C23 C24 107.4(4)
C25 C24 C23 113.6(4)
C25 C24 C29 114.8(4)
C23 C24 C29 103.5(4)
C25 C24 S2 111.8(3)
C23 C24 S2 106.6(3)
C29 C24 S2 105.7(4)
C24 C25 C26 113.2(4)
C27 C26 C25 110.8(4)
C26 C27 C28 110.4(4)
C27 C28 C29 114.6(5)
C41 C29 C24 114.1(6)
C41 C29 C28 109.0(4)
C24 C29 C28 109.7(5)
C41 C29 C30 117.1(6)
C24 C29 C30 100.5(3)
C28 C29 C30 105.9(6)
N2 C30 C31 111.7(3)
N2 C30 C29 101.4(4)
C31 C30 C29 118.3(4)
C36 C31 C32 120.3(4)
C36 C31 C30 121.7(4)
C32 C31 C30 118.0(4)
C31 C32 C33 119.3(6)
O9 C33 C34 118.8(7)
O9 C33 C32 121.1(7)
C34 C33 C32 120.1(6)
C35 C34 C33 120.3(6)
C35 C34 O10 125.7(6)
C33 C34 O10 114.0(6)
C34 C35 C36 120.9(4)
C31 C36 C35 119.1(4)
C31 C36 C37 121.5(4)
C35 C36 C37 119.3(4)
C36 C37 C38 110.8(3)
N2 C38 C37 108.6(3)
C40 C39 S2 107.8(5)
O7 C41 O8 123.1(5)
O7 C41 C29 123.6(5)
O8 C41 C29 113.3(5)

loop_
_geom_bond_atom_site_label_1
_geom_bond_atom_site_label_2
_geom_bond_distance
S1 C17 1.830(4)
S1 C2 1.857(4)
S2 C39 1.820(4)
S2 C24 1.857(4)
O1 C1 1.232(5)
O2 C19 1.203(6)
O3 C19 1.336(7)
O3 C20 1.446(10)
O4 C11 1.381(8)
O4 C21 1.438(5)
O5 C12 1.368(8)
O5 C22 1.466(11)
O6 C23 1.227(6)
O7 C41 1.202(6)
O8 C41 1.356(7)
O8 C42 1.456(9)
O9 C33 1.375(8)
O9 C43 1.414(5)
O10 C34 1.384(9)
O10 C44 1.402(11)
N1 C1 1.344(6)
N1 C16 1.463(5)
N1 C8 1.465(5)
N2 C23 1.348(6)
N2 C38 1.449(5)
N2 C30 1.460(5)
C1 C2 1.531(6)
C2 C3 1.536(6)
C2 C7 1.583(9)
C3 C4 1.542(7)
C4 C5 1.519(6)
C5 C6 1.527(6)
C6 C7 1.513(8)
C7 C8 1.532(8)
C7 C19 1.584(9)
C8 C9 1.517(6)
C9 C14 1.385(6)
C9 C10 1.401(8)
C10 C11 1.335(12)
C11 C12 1.435(11)
C12 C13 1.385(8)
C13 C14 1.411(6)
C14 C15 1.514(6)
C15 C16 1.510(6)
C17 C18 1.509(9)
C23 C24 1.538(6)
C24 C25 1.512(6)
C24 C29 1.555(9)
C25 C26 1.533(7)
C26 C27 1.531(6)
C27 C28 1.533(7)
C28 C29 1.596(8)
C29 C41 1.483(10)
C29 C30 1.611(8)
C30 C31 1.523(6)
C31 C36 1.389(5)
C31 C32 1.397(8)
C32 C33 1.415(11)
C33 C34 1.381(11)
C34 C35 1.370(7)
C35 C36 1.413(6)
C36 C37 1.513(6)
C37 C38 1.529(6)
C39 C40 1.542(9)

loop_
_geom_torsion_atom_site_label_1
_geom_torsion_atom_site_label_2
_geom_torsion_atom_site_label_3
_geom_torsion_atom_site_label_4
_geom_torsion
C16 N1 C1 O1 2.8(7)
C8 N1 C1 O1 179.5(4)
C16 N1 C1 C2 -177.7(3)
C8 N1 C1 C2 -0.9(5)
O1 C1 C2 C3 32.3(6)
N1 C1 C2 C3 -147.2(4)
O1 C1 C2 C7 156.5(5)
N1 C1 C2 C7 -23.0(5)
O1 C1 C2 S1 -89.8(5)
N1 C1 C2 S1 90.7(4)
C17 S1 C2 C1 59.4(3)
C17 S1 C2 C3 -64.6(3)
C17 S1 C2 C7 166.4(3)
C1 C2 C3 C4 67.4(5)
C7 C2 C3 C4 -48.0(6)
S1 C2 C3 C4 -173.5(3)
C2 C3 C4 C5 57.0(5)
C3 C4 C5 C6 -58.5(5)
C4 C5 C6 C7 52.6(6)
C5 C6 C7 C8 -155.2(5)
C5 C6 C7 C2 -41.1(7)
C5 C6 C7 C19 76.3(6)
C1 C2 C7 C6 -83.9(5)
C3 C2 C7 C6 39.0(7)
S1 C2 C7 C6 165.3(4)
C1 C2 C7 C8 37.1(5)
C3 C2 C7 C8 160.1(4)
S1 C2 C7 C8 -73.7(5)
C1 C2 C7 C19 157.9(4)
C3 C2 C7 C19 -79.1(5)
S1 C2 C7 C19 47.2(4)
C1 N1 C8 C9 148.8(4)
C16 N1 C8 C9 -34.3(5)
C1 N1 C8 C7 25.3(5)
C16 N1 C8 C7 -157.7(4)
C6 C7 C8 N1 82.6(5)
C2 C7 C8 N1 -37.3(5)
C19 C7 C8 N1 -152.3(5)
C6 C7 C8 C9 -36.5(7)
C2 C7 C8 C9 -156.4(4)
C19 C7 C8 C9 88.5(6)
N1 C8 C9 C14 2.7(6)
C7 C8 C9 C14 116.1(5)
N1 C8 C9 C10 -179.9(4)
C7 C8 C9 C10 -66.5(6)
C14 C9 C10 C11 -0.7(8)
C8 C9 C10 C11 -178.2(5)
C9 C10 C11 O4 -179.6(4)
C9 C10 C11 C12 0.2(8)
C21 O4 C11 C10 1.1(7)
C21 O4 C11 C12 -178.7(4)
C22 O5 C12 C13 0.7(8)
C22 O5 C12 C11 179.5(5)
C10 C11 C12 O5 -179.4(5)
O4 C11 C12 O5 0.4(7)
C10 C11 C12 C13 -0.5(8)
O4 C11 C12 C13 179.3(4)
O5 C12 C13 C14 -179.8(5)
C11 C12 C13 C14 1.4(7)
C10 C9 C14 C13 1.6(6)
C8 C9 C14 C13 179.0(4)
C10 C9 C14 C15 -177.5(4)
C8 C9 C14 C15 -0.1(6)
C12 C13 C14 C9 -2.0(6)
C12 C13 C14 C15 177.1(4)
C9 C14 C15 C16 25.5(5)
C13 C14 C15 C16 -153.6(4)
C1 N1 C16 C15 -122.7(5)
C8 N1 C16 C15 60.7(4)
C14 C15 C16 N1 -51.9(4)
C2 S1 C17 C18 -174.8(4)
C20 O3 C19 O2 -0.4(8)
C20 O3 C19 C7 -178.2(6)
C6 C7 C19 O2 -45.2(8)
C8 C7 C19 O2 -172.8(5)
C2 C7 C19 O2 75.2(6)
C6 C7 C19 O3 132.7(5)
C8 C7 C19 O3 5.0(7)
C2 C7 C19 O3 -107.0(5)
C38 N2 C23 O6 0.2(7)
C30 N2 C23 O6 -178.4(4)
C38 N2 C23 C24 177.8(3)
C30 N2 C23 C24 -0.8(5)
O6 C23 C24 C25 -34.8(6)
N2 C23 C24 C25 147.6(4)
O6 C23 C24 C29 -160.0(5)
N2 C23 C24 C29 22.4(5)
O6 C23 C24 S2 88.7(5)
N2 C23 C24 S2 -88.9(4)
C39 S2 C24 C25 63.4(4)
C39 S2 C24 C23 -61.3(3)
C39 S2 C24 C29 -171.0(3)
C23 C24 C25 C26 -67.1(5)
C29 C24 C25 C26 51.9(6)
S2 C24 C25 C26 172.3(3)
C24 C25 C26 C27 -56.5(5)
C25 C26 C27 C28 57.0(5)
C26 C27 C28 C29 -54.3(6)
C25 C24 C29 C41 77.0(6)
C23 C24 C29 C41 -158.6(4)
S2 C24 C29 C41 -46.7(5)
C25 C24 C29 C28 -45.6(6)
C23 C24 C29 C28 78.8(5)
S2 C24 C29 C28 -169.3(4)
C25 C24 C29 C30 -156.8(4)
C23 C24 C29 C30 -32.4(5)
S2 C24 C29 C30 79.5(5)
C27 C28 C29 C41 -78.0(7)
C27 C28 C29 C24 47.6(6)
C27 C28 C29 C30 155.2(5)
C23 N2 C30 C31 -147.1(4)
C38 N2 C30 C31 34.2(5)
C23 N2 C30 C29 -20.1(5)
C38 N2 C30 C29 161.2(4)
C41 C29 C30 N2 155.6(5)
C24 C29 C30 N2 31.5(5)
C28 C29 C30 N2 -82.7(5)
C41 C29 C30 C31 -81.8(6)
C24 C29 C30 C31 154.0(4)
C28 C29 C30 C31 39.9(6)
N2 C30 C31 C36 -2.3(5)
C29 C30 C31 C36 -119.5(5)
N2 C30 C31 C32 -179.7(4)
C29 C30 C31 C32 63.1(6)
C36 C31 C32 C33 1.3(7)
C30 C31 C32 C33 178.7(4)
C43 O9 C33 C34 177.5(4)
C43 O9 C33 C32 -2.9(6)
C31 C32 C33 O9 179.6(4)
C31 C32 C33 C34 -0.8(8)
O9 C33 C34 C35 179.7(4)
C32 C33 C34 C35 0.0(8)
O9 C33 C34 O10 -0.7(7)
C32 C33 C34 O10 179.7(5)
C44 O10 C34 C35 -0.8(8)
C44 O10 C34 C33 179.5(5)
C33 C34 C35 C36 0.2(7)
O10 C34 C35 C36 -179.4(4)
C32 C31 C36 C35 -1.0(6)
C30 C31 C36 C35 -178.3(4)
C32 C31 C36 C37 176.8(4)
C30 C31 C36 C37 -0.5(6)
C34 C35 C36 C31 0.2(6)
C34 C35 C36 C37 -177.6(4)
C31 C36 C37 C38 -24.4(5)
C35 C36 C37 C38 153.3(4)
C23 N2 C38 C37 121.7(4)
C30 N2 C38 C37 -59.8(4)
C36 C37 C38 N2 51.2(4)
C24 S2 C39 C40 173.1(4)
C42 O8 C41 O7 -2.1(8)
C42 O8 C41 C29 179.9(6)
C24 C29 C41 O7 -72.8(6)
C28 C29 C41 O7 50.2(8)
C30 C29 C41 O7 170.3(5)
C24 C29 C41 O8 105.2(5)
C28 C29 C41 O8 -131.8(5)
C30 C29 C41 O8 -11.8(7)

loop_
_cod_related_entry_id
_cod_related_entry_database
_cod_related_entry_code
1 ChemSpider 4401889
